data_7154448
loop_
_publ_author_name
'Essa, Ali H.'
'Lerrick, Reinner I.'
'\,Cift\,ci, E\,ce'
'Harrington, Ross W.'
'Waddell, Paul G.'
'Clegg, William'
'Hall, Michael J.'

_publ_section_title
;
 Grignard-mediated reduction of 2,2,2-trichloro-1-arylethanones.
;
_journal_issue 20
_journal_name_full 'Organic &amp; biomolecular chemistry'
_journal_page_first 5793
_journal_page_last 5803
_journal_paper_doi 10.1039/c5ob00541h
_journal_volume 13
_journal_year 2015
_chemical_formula_moiety 'C16 H9 Cl2 F5 O2'
_chemical_formula_sum 'C16 H9 Cl2 F5 O2'
_chemical_formula_weight 399.13
_chemical_name_systematic '2,2-dichloro-3-hydroxy-3-(perfluorophenyl)-1-(p-tolyl)propan-1-one '
_space_group_crystal_system orthorhombic
_space_group_IT_number 56
_space_group_name_Hall '-P 2ab 2ac'
_space_group_name_H-M_alt 'P c c n'
_symmetry_space_group_name_Hall '-P 2ab 2ac'
_symmetry_space_group_name_H-M 'P c c n'
_atom_sites_solution_hydrogens mixed
_atom_sites_solution_primary direct
_audit_creation_date 2014-07-30
_audit_creation_method
;
Olex2 1.2-alpha
(compiled 2014.07.22 svn.r2960 for OlexSys, GUI svn.r4862)
;
_audit_update_record
;
2014-08-20 deposited with the CCDC.
2015-04-16 downloaded from the CCDC.
;
_cell_angle_alpha 90
_cell_angle_beta 90
_cell_angle_gamma 90
_cell_formula_units_Z 16
_cell_length_a 14.3029(5)
_cell_length_b 20.8740(9)
_cell_length_c 20.9090(8)
_cell_measurement_reflns_used 9619
_cell_measurement_temperature 150
_cell_measurement_theta_max 28.5582
_cell_measurement_theta_min 2.9165
_cell_volume 6242.6(4)
_computing_cell_refinement
;
CrysAlisPro, Agilent Technologies,
Version 1.171.34.49 (release 20-01-2011 CrysAlis171 .NET)
(compiled Jan 20 2011,15:58:25)
;
_computing_data_collection
;
CrysAlisPro, Agilent Technologies,
Version 1.171.34.49 (release 20-01-2011 CrysAlis171 .NET)
(compiled Jan 20 2011,15:58:25)
;
_computing_data_reduction
;
CrysAlisPro, Agilent Technologies,
Version 1.171.34.49 (release 20-01-2011 CrysAlis171 .NET)
(compiled Jan 20 2011,15:58:25)
;
_computing_molecular_graphics 'Olex2 (Dolomanov et al., 2009)'
_computing_publication_material 'Olex2 (Dolomanov et al., 2009)'
_computing_structure_refinement 'XL (Sheldrick, 2008)'
_computing_structure_solution 'XS (Sheldrick, 2008)'
_diffrn_ambient_temperature 150
_diffrn_detector_area_resol_mean 10.3968
_diffrn_measured_fraction_theta_full 0.994
_diffrn_measured_fraction_theta_max 0.884
_diffrn_measurement_details
;
  1 omega  -38.00  -11.00   1.0000   10.0000
omega____ theta____ kappa____ phi______ frames
    -       -8.2632   77.0000  -60.0000 27

  2 omega  -10.00   16.00   1.0000   10.0000
omega____ theta____ kappa____ phi______ frames
    -        9.9038  -38.0000  -60.0000 26

  3 omega  -68.00   44.00   1.0000   10.0000
omega____ theta____ kappa____ phi______ frames
    -        9.9038  -77.0000  -60.0000 112

  4 omega  -23.00   32.00   1.0000   10.0000
omega____ theta____ kappa____ phi______ frames
    -        9.9038   77.0000  120.0000 55
;
_diffrn_measurement_device_type 'Xcalibur, Atlas, Gemini ultra'
_diffrn_measurement_method '\w scans'
_diffrn_orient_matrix_UB_11 -0.0180271000
_diffrn_orient_matrix_UB_12 0.0312928000
_diffrn_orient_matrix_UB_13 0.0046388000
_diffrn_orient_matrix_UB_21 -0.0460363000
_diffrn_orient_matrix_UB_22 -0.0125925000
_diffrn_orient_matrix_UB_23 0.0013717000
_diffrn_orient_matrix_UB_31 0.0043022000
_diffrn_orient_matrix_UB_32 -0.0038174000
_diffrn_orient_matrix_UB_33 0.0335840000
_diffrn_radiation_monochromator graphite
_diffrn_radiation_type MoK\a
_diffrn_radiation_wavelength 0.71073
_diffrn_reflns_av_R_equivalents 0.0431
_diffrn_reflns_av_unetI/netI 0.0336
_diffrn_reflns_laue_measured_fraction_full 0.994
_diffrn_reflns_laue_measured_fraction_max 0.884
_diffrn_reflns_limit_h_max 18
_diffrn_reflns_limit_h_min -14
_diffrn_reflns_limit_k_max 27
_diffrn_reflns_limit_k_min -22
_diffrn_reflns_limit_l_max 26
_diffrn_reflns_limit_l_min -27
_diffrn_reflns_number 33189
_diffrn_reflns_point_group_measured_fraction_full 0.994
_diffrn_reflns_point_group_measured_fraction_max 0.884
_diffrn_reflns_theta_full 26.000
_diffrn_reflns_theta_max 28.620
_diffrn_reflns_theta_min 3.104
_diffrn_source 'Enhance (Mo) X-ray Source'
_diffrn_standards_number 0
_exptl_absorpt_coefficient_mu 0.479
_exptl_absorpt_correction_T_max 1.00000
_exptl_absorpt_correction_T_min 0.65704
_exptl_absorpt_correction_type multi-scan
_exptl_absorpt_process_details
;
CrysAlisPro, Agilent Technologies,
Version 1.171.34.49 (release 20-01-2011 CrysAlis171 .NET)
(compiled Jan 20 2011,15:58:25)
Empirical absorption correction using spherical harmonics,
 implemented in SCALE3 ABSPACK scaling algorithm.
;
_exptl_crystal_colour 'clear light colourless'
_exptl_crystal_colour_lustre clear
_exptl_crystal_colour_modifier light
_exptl_crystal_colour_primary colourless
_exptl_crystal_density_diffrn 1.699
_exptl_crystal_description block
_exptl_crystal_F_000 3200
_exptl_crystal_size_max 0.3
_exptl_crystal_size_mid 0.1
_exptl_crystal_size_min 0.1
_refine_diff_density_max 0.448
_refine_diff_density_min -0.272
_refine_diff_density_rms 0.065
_refine_ls_extinction_method none
_refine_ls_goodness_of_fit_ref 1.040
_refine_ls_hydrogen_treatment mixed
_refine_ls_matrix_type full
_refine_ls_number_parameters 461
_refine_ls_number_reflns 7084
_refine_ls_number_restraints 396
_refine_ls_restrained_S_all 1.022
_refine_ls_R_factor_all 0.0563
_refine_ls_R_factor_gt 0.0387
_refine_ls_shift/su_max 0.002
_refine_ls_shift/su_mean 0.000
_refine_ls_structure_factor_coef Fsqd
_refine_ls_weighting_details 'w=1/[\s^2^(Fo^2^)+(0.0493P)^2^+4.0176P] where P=(Fo^2^+2Fc^2^)/3'
_refine_ls_weighting_scheme calc
_refine_ls_wR_factor_gt 0.0921
_refine_ls_wR_factor_ref 0.1044
_reflns_Friedel_coverage 0.000
_reflns_number_gt 5559
_reflns_number_total 7084
_reflns_threshold_expression 'I > 2\s(I)'
_cod_data_source_file c5ob00541h2.cif
_cod_data_source_block mjh82
_cod_depositor_comments 'Adding full bibliography for 7154444--7154457.cif.'
_cod_database_code 7154448
_shelxl_version_number 2014-3
_shelx_space_group_comment
;
The symmetry employed for this shelxl refinement is uniquely defined
by the following loop, which should always be used as a source of
symmetry information in preference to the above space-group names.
They are only intended as comments.
;
_shelx_estimated_absorpt_t_max 0.954
_shelx_estimated_absorpt_t_min 0.870
_reflns_odcompleteness_completeness 99.67
_reflns_odcompleteness_iscentric 1
_reflns_odcompleteness_theta 24.97
_olex2_refinement_description
;
1. Fixed Uiso
 At 1.2 times of:
  All C(H) groups
 At 1.5 times of:
  All C(H,H,H) groups
2. Rigid body (RIGU) restrains
 All non-hydrogen atoms
 with sigma for 1-2 distances of 0.004 and sigma for 1-3 distances of 0.004
3.a Ternary CH refined with riding coordinates:
 C10(H10), C26(H26)
3.b Aromatic/amide H refined with riding coordinates:
 C3(H3), C4(H4), C6(H6), C7(H7), C19(H19), C20(H20), C22(H22), C23(H23)
3.c Idealised Me refined as rotating group:
 C1(H1A,H1B,H1C), C17(H17A,H17B,H17C)
;
_olex2_submission_special_instructions 'No special instructions were received'

loop_
_space_group_symop_operation_xyz
'x, y, z'
'-x+1/2, -y+1/2, z'
'-x, y+1/2, -z+1/2'
'x+1/2, -y, -z+1/2'
'-x, -y, -z'
'x-1/2, y-1/2, -z'
'x, -y-1/2, z-1/2'
'-x-1/2, y, z-1/2'

loop_
_atom_site_label
_atom_site_type_symbol
_atom_site_fract_x
_atom_site_fract_y
_atom_site_fract_z
_atom_site_U_iso_or_equiv
_atom_site_adp_type
_atom_site_occupancy
_atom_site_site_symmetry_order
_atom_site_calc_flag
_atom_site_refinement_flags_posn
Cl1 Cl 0.43943(3) 0.11709(3) 0.49016(2) 0.02747(13) Uani 1 1 d .
Cl2 Cl 0.59588(3) 0.06686(2) 0.41769(2) 0.02571(12) Uani 1 1 d .
F1 F 0.59128(8) 0.12641(6) 0.28581(6) 0.0302(3) Uani 1 1 d .
F2 F 0.47414(10) 0.09977(6) 0.19146(6) 0.0357(3) Uani 1 1 d .
F3 F 0.29052(10) 0.13002(7) 0.20077(7) 0.0416(3) Uani 1 1 d .
F4 F 0.22367(8) 0.18494(7) 0.30904(7) 0.0401(3) Uani 1 1 d .
F5 F 0.34125(8) 0.21591(6) 0.40425(6) 0.0319(3) Uani 1 1 d .
O1 O 0.62709(11) 0.21773(7) 0.51217(7) 0.0312(3) Uani 1 1 d .
O2 O 0.62217(9) 0.20945(7) 0.38006(7) 0.0243(3) Uani 1 1 d .
C1 C 0.79178(16) -0.00118(12) 0.69927(10) 0.0336(5) Uani 1 1 d .
H1A H 0.8431 0.0230 0.7188 0.050 Uiso 1 1 calc GR
H1B H 0.8168 -0.0397 0.6787 0.050 Uiso 1 1 calc GR
H1C H 0.7467 -0.0136 0.7323 0.050 Uiso 1 1 calc GR
C2 C 0.74382(14) 0.03990(10) 0.65000(9) 0.0255(4) Uani 1 1 d .
C3 C 0.77560(14) 0.10124(10) 0.63706(9) 0.0265(4) Uani 1 1 d .
H3 H 0.8275 0.1177 0.6601 0.032 Uiso 1 1 calc R
C4 C 0.73312(14) 0.13896(10) 0.59118(9) 0.0249(4) Uani 1 1 d .
H4 H 0.7560 0.1809 0.5831 0.030 Uiso 1 1 calc R
C5 C 0.65679(14) 0.11570(10) 0.55672(9) 0.0233(4) Uani 1 1 d .
C6 C 0.62409(15) 0.05433(11) 0.56975(10) 0.0292(5) Uani 1 1 d .
H6 H 0.5721 0.0378 0.5468 0.035 Uiso 1 1 calc R
C7 C 0.66705(15) 0.01724(11) 0.61602(10) 0.0295(5) Uani 1 1 d .
H7 H 0.6437 -0.0245 0.6247 0.035 Uiso 1 1 calc R
C8 C 0.61427(14) 0.16067(10) 0.50990(9) 0.0235(4) Uani 1 1 d .
C9 C 0.54963(13) 0.13647(9) 0.45493(9) 0.0217(4) Uani 1 1 d .
C10 C 0.53477(13) 0.18995(9) 0.40493(9) 0.0206(4) Uani 1 1 d .
H10 H 0.5061 0.2275 0.4272 0.025 Uiso 1 1 calc R
C11 C 0.47043(14) 0.17089(9) 0.35027(9) 0.0212(4) Uani 1 1 d .
C12 C 0.50127(14) 0.14172(10) 0.29448(9) 0.0227(4) Uani 1 1 d .
C13 C 0.44140(15) 0.12809(10) 0.24468(10) 0.0261(4) Uani 1 1 d .
C14 C 0.34851(16) 0.14293(10) 0.24918(10) 0.0296(5) Uani 1 1 d .
C15 C 0.31479(14) 0.17131(10) 0.30389(11) 0.0279(4) Uani 1 1 d .
C16 C 0.37575(14) 0.18534(10) 0.35299(9) 0.0242(4) Uani 1 1 d .
Cl3 Cl 0.56730(4) 0.45476(2) 0.28573(2) 0.02912(13) Uani 1 1 d .
Cl4 Cl 0.49345(3) 0.34655(3) 0.35687(2) 0.02772(13) Uani 1 1 d .
F6 F 0.56772(9) 0.37456(7) 0.48860(6) 0.0402(3) Uani 1 1 d .
F7 F 0.55575(10) 0.46675(9) 0.57564(6) 0.0543(5) Uani 1 1 d .
F8 F 0.64775(12) 0.57975(9) 0.55867(7) 0.0619(5) Uani 1 1 d .
F9 F 0.74545(11) 0.60051(6) 0.44934(7) 0.0465(4) Uani 1 1 d .
F10 F 0.75034(9) 0.51133(6) 0.35858(6) 0.0297(3) Uani 1 1 d .
O3 O 0.71158(10) 0.32416(8) 0.26187(7) 0.0311(3) Uani 1 1 d .
O4 O 0.69506(11) 0.32951(7) 0.39866(7) 0.0264(3) Uani 1 1 d .
C17 C 0.39260(17) 0.22326(13) 0.06876(11) 0.0389(6) Uani 1 1 d .
H17A H 0.3550 0.2567 0.0482 0.058 Uiso 1 1 calc GR
H17B H 0.3512 0.1909 0.0875 0.058 Uiso 1 1 calc GR
H17C H 0.4331 0.2030 0.0368 0.058 Uiso 1 1 calc GR
C18 C 0.45181(15) 0.25271(11) 0.12059(10) 0.0285(5) Uani 1 1 d .
C19 C 0.41976(15) 0.30465(12) 0.15600(11) 0.0338(5) Uani 1 1 d .
H19 H 0.3598 0.3221 0.1471 0.041 Uiso 1 1 calc R
C20 C 0.47356(15) 0.33138(11) 0.20397(11) 0.0324(5) Uani 1 1 d .
H20 H 0.4500 0.3664 0.2281 0.039 Uiso 1 1 calc R
C21 C 0.56244(14) 0.30715(10) 0.21707(9) 0.0243(4) Uani 1 1 d .
C22 C 0.59481(14) 0.25528(10) 0.18171(9) 0.0254(4) Uani 1 1 d .
H22 H 0.6551 0.2381 0.1901 0.031 Uiso 1 1 calc R
C23 C 0.53973(15) 0.22842(10) 0.13430(10) 0.0275(4) Uani 1 1 d .
H23 H 0.5626 0.1928 0.1108 0.033 Uiso 1 1 calc R
C24 C 0.62862(14) 0.33452(10) 0.26422(10) 0.0230(4) Uani 1 1 d .
C25 C 0.59469(13) 0.37862(10) 0.31981(9) 0.0220(4) Uani 1 1 d .
C26 C 0.67422(13) 0.38849(9) 0.36860(9) 0.0212(4) Uani 1 1 d .
H26 H 0.7310 0.4015 0.3439 0.025 Uiso 1 1 calc R
C27 C 0.65717(14) 0.43976(10) 0.41851(9) 0.0227(4) Uani 1 1 d .
C28 C 0.60957(14) 0.43021(11) 0.47570(10) 0.0289(5) Uani 1 1 d .
C29 C 0.60493(16) 0.47762(14) 0.52193(10) 0.0389(6) Uani 1 1 d .
C30 C 0.64983(17) 0.53460(13) 0.51329(11) 0.0393(6) Uani 1 1 d .
C31 C 0.69844(16) 0.54552(11) 0.45770(11) 0.0330(5) Uani 1 1 d .
C32 C 0.70024(14) 0.49871(10) 0.41155(9) 0.0252(4) Uani 1 1 d .
H4A H 0.749(2) 0.3204(12) 0.3913(12) 0.034(7) Uiso 1 1 d .
H2 H 0.634(2) 0.2481(15) 0.3912(13) 0.050(8) Uiso 1 1 d .

loop_
_atom_site_aniso_label
_atom_site_aniso_U_11
_atom_site_aniso_U_22
_atom_site_aniso_U_33
_atom_site_aniso_U_23
_atom_site_aniso_U_13
_atom_site_aniso_U_12
Cl1 0.0223(2) 0.0330(3) 0.0271(2) 0.0025(2) 0.00358(19) -0.0032(2)
Cl2 0.0279(2) 0.0224(2) 0.0269(2) -0.0029(2) -0.0016(2) 0.0040(2)
F1 0.0252(6) 0.0367(7) 0.0286(6) -0.0053(5) 0.0057(5) 0.0031(5)
F2 0.0531(8) 0.0312(7) 0.0229(6) -0.0064(5) 0.0028(6) -0.0027(6)
F3 0.0466(8) 0.0392(8) 0.0389(7) -0.0044(6) -0.0211(6) -0.0044(6)
F4 0.0210(6) 0.0453(8) 0.0538(8) -0.0039(7) -0.0092(6) 0.0028(6)
F5 0.0230(6) 0.0425(7) 0.0300(6) -0.0060(6) 0.0016(5) 0.0096(5)
O1 0.0381(8) 0.0256(8) 0.0298(8) -0.0026(6) -0.0040(7) -0.0010(7)
O2 0.0195(7) 0.0251(8) 0.0285(8) -0.0016(6) 0.0032(6) -0.0033(6)
C1 0.0349(12) 0.0397(13) 0.0262(11) 0.0039(10) -0.0045(9) -0.0003(10)
C2 0.0263(10) 0.0335(11) 0.0167(9) -0.0008(8) 0.0021(8) 0.0024(9)
C3 0.0251(10) 0.0332(11) 0.0210(9) -0.0045(9) -0.0027(8) -0.0015(9)
C4 0.0263(10) 0.0253(10) 0.0231(10) -0.0039(8) 0.0005(8) -0.0013(8)
C5 0.0233(9) 0.0268(10) 0.0197(9) -0.0028(8) 0.0013(8) -0.0003(8)
C6 0.0284(10) 0.0330(11) 0.0262(10) 0.0014(9) -0.0065(9) -0.0071(9)
C7 0.0318(11) 0.0307(11) 0.0260(10) 0.0050(9) -0.0028(9) -0.0058(9)
C8 0.0221(9) 0.0266(11) 0.0218(9) -0.0017(8) 0.0013(8) 0.0000(8)
C9 0.0192(9) 0.0227(10) 0.0234(9) -0.0020(8) 0.0022(7) -0.0010(8)
C10 0.0170(8) 0.0219(10) 0.0230(9) -0.0016(8) 0.0012(7) 0.0002(8)
C11 0.0228(9) 0.0202(9) 0.0204(9) 0.0015(8) 0.0000(7) -0.0007(8)
C12 0.0226(9) 0.0226(10) 0.0227(9) 0.0023(8) 0.0021(8) 0.0019(8)
C13 0.0375(11) 0.0207(10) 0.0200(9) 0.0007(8) 0.0008(8) -0.0015(9)
C14 0.0375(11) 0.0231(10) 0.0282(11) 0.0022(9) -0.0115(9) -0.0058(9)
C15 0.0211(9) 0.0269(11) 0.0356(11) 0.0019(9) -0.0051(8) 0.0007(8)
C16 0.0232(9) 0.0247(10) 0.0248(10) -0.0004(8) 0.0018(8) 0.0018(8)
Cl3 0.0344(3) 0.0245(3) 0.0284(3) 0.0028(2) -0.0049(2) 0.0051(2)
Cl4 0.0190(2) 0.0351(3) 0.0290(3) 0.0011(2) 0.00364(19) 0.0009(2)
F6 0.0328(7) 0.0604(9) 0.0275(7) 0.0126(6) 0.0040(5) -0.0050(7)
F7 0.0375(8) 0.1073(14) 0.0182(6) -0.0019(7) 0.0040(6) 0.0249(8)
F8 0.0691(11) 0.0763(12) 0.0403(8) -0.0360(8) -0.0172(8) 0.0367(9)
F9 0.0575(9) 0.0266(7) 0.0555(9) -0.0125(7) -0.0222(8) 0.0070(7)
F10 0.0374(7) 0.0255(6) 0.0262(6) 0.0039(5) -0.0008(5) -0.0022(5)
O3 0.0199(7) 0.0406(9) 0.0328(8) -0.0099(7) 0.0008(6) 0.0030(6)
O4 0.0218(7) 0.0232(7) 0.0341(8) 0.0062(6) -0.0008(6) 0.0035(6)
C17 0.0379(12) 0.0433(14) 0.0355(12) -0.0047(11) -0.0053(10) -0.0074(11)
C18 0.0278(10) 0.0335(11) 0.0243(10) 0.0011(9) -0.0005(8) -0.0077(9)
C19 0.0243(10) 0.0438(13) 0.0334(12) -0.0043(10) -0.0055(9) 0.0045(10)
C20 0.0269(10) 0.0380(12) 0.0322(11) -0.0071(10) -0.0002(9) 0.0055(9)
C21 0.0219(9) 0.0283(10) 0.0225(10) 0.0003(8) 0.0031(8) -0.0001(8)
C22 0.0247(9) 0.0263(10) 0.0252(10) 0.0017(9) 0.0025(8) 0.0006(8)
C23 0.0320(11) 0.0255(11) 0.0250(10) -0.0019(9) 0.0035(9) -0.0031(9)
C24 0.0228(9) 0.0225(10) 0.0238(9) 0.0006(8) 0.0029(8) 0.0025(8)
C25 0.0209(9) 0.0226(10) 0.0225(9) 0.0019(8) 0.0017(8) 0.0033(8)
C26 0.0210(9) 0.0200(9) 0.0226(9) 0.0019(8) 0.0014(7) 0.0025(8)
C27 0.0212(9) 0.0284(10) 0.0186(9) 0.0009(8) -0.0018(7) 0.0067(8)
C28 0.0235(10) 0.0436(13) 0.0195(9) 0.0040(9) -0.0016(8) 0.0077(9)
C29 0.0286(11) 0.0714(17) 0.0166(10) -0.0035(10) -0.0021(8) 0.0210(11)
C30 0.0382(12) 0.0505(14) 0.0292(11) -0.0165(11) -0.0126(10) 0.0231(11)
C31 0.0358(11) 0.0292(11) 0.0340(11) -0.0080(9) -0.0146(9) 0.0130(9)
C32 0.0269(10) 0.0280(10) 0.0206(9) -0.0001(8) -0.0041(8) 0.0085(9)

loop_
_atom_type_symbol
_atom_type_description
_atom_type_scat_dispersion_real
_atom_type_scat_dispersion_imag
_atom_type_scat_source
C C 0.0033 0.0016 'International Tables Vol C Tables 4.2.6.8 and 6.1.1.4'
H H 0.0000 0.0000 'International Tables Vol C Tables 4.2.6.8 and 6.1.1.4'
O O 0.0106 0.0060 'International Tables Vol C Tables 4.2.6.8 and 6.1.1.4'
F F 0.0171 0.0103 'International Tables Vol C Tables 4.2.6.8 and 6.1.1.4'
Cl Cl 0.1484 0.1585 'International Tables Vol C Tables 4.2.6.8 and 6.1.1.4'

loop_
_geom_angle_atom_site_label_1
_geom_angle_atom_site_label_2
_geom_angle_atom_site_label_3
_geom_angle
C10 O2 H2 110(2)
H1A C1 H1B 109.5
H1A C1 H1C 109.5
H1B C1 H1C 109.5
C2 C1 H1A 109.5
C2 C1 H1B 109.5
C2 C1 H1C 109.5
C3 C2 C1 120.70(19)
C3 C2 C7 118.27(19)
C7 C2 C1 121.0(2)
C2 C3 H3 119.4
C4 C3 C2 121.20(19)
C4 C3 H3 119.4
C3 C4 H4 119.9
C3 C4 C5 120.3(2)
C5 C4 H4 119.9
C4 C5 C8 116.14(18)
C6 C5 C4 118.85(19)
C6 C5 C8 124.97(18)
C5 C6 H6 119.9
C7 C6 C5 120.22(19)
C7 C6 H6 119.9
C2 C7 H7 119.4
C6 C7 C2 121.2(2)
C6 C7 H7 119.4
O1 C8 C5 122.38(18)
O1 C8 C9 116.05(18)
C5 C8 C9 121.56(17)
Cl2 C9 Cl1 108.91(10)
C8 C9 Cl1 107.02(13)
C8 C9 Cl2 111.55(13)
C10 C9 Cl1 108.76(13)
C10 C9 Cl2 110.23(13)
C10 C9 C8 110.27(16)
O2 C10 C9 109.60(15)
O2 C10 H10 107.9
O2 C10 C11 109.51(15)
C9 C10 H10 107.9
C11 C10 C9 113.77(16)
C11 C10 H10 107.9
C12 C11 C10 123.66(17)
C12 C11 C16 116.09(18)
C16 C11 C10 120.18(17)
F1 C12 C11 121.62(18)
F1 C12 C13 116.49(17)
C13 C12 C11 121.88(18)
F2 C13 C12 119.99(19)
F2 C13 C14 119.68(19)
C14 C13 C12 120.33(19)
F3 C14 C13 120.3(2)
F3 C14 C15 120.0(2)
C13 C14 C15 119.70(19)
F4 C15 C14 119.99(19)
F4 C15 C16 120.72(19)
C14 C15 C16 119.29(19)
F5 C16 C11 119.66(17)
F5 C16 C15 117.61(18)
C15 C16 C11 122.70(19)
C26 O4 H4A 108.6(18)
H17A C17 H17B 109.5
H17A C17 H17C 109.5
H17B C17 H17C 109.5
C18 C17 H17A 109.5
C18 C17 H17B 109.5
C18 C17 H17C 109.5
C19 C18 C17 121.1(2)
C23 C18 C17 120.6(2)
C23 C18 C19 118.3(2)
C18 C19 H19 119.4
C20 C19 C18 121.2(2)
C20 C19 H19 119.4
C19 C20 H20 119.9
C19 C20 C21 120.2(2)
C21 C20 H20 119.9
C20 C21 C24 124.96(19)
C22 C21 C20 118.76(19)
C22 C21 C24 116.20(18)
C21 C22 H22 119.8
C23 C22 C21 120.4(2)
C23 C22 H22 119.8
C18 C23 H23 119.5
C22 C23 C18 121.1(2)
C22 C23 H23 119.5
O3 C24 C21 122.12(18)
O3 C24 C25 116.23(18)
C21 C24 C25 121.65(16)
Cl4 C25 Cl3 109.34(10)
C24 C25 Cl3 107.23(13)
C24 C25 Cl4 110.91(14)
C26 C25 Cl3 107.88(13)
C26 C25 Cl4 111.32(13)
C26 C25 C24 110.02(15)
O4 C26 C25 109.47(16)
O4 C26 H26 107.1
O4 C26 C27 110.06(16)
C25 C26 H26 107.1
C27 C26 C25 115.57(16)
C27 C26 H26 107.1
C28 C27 C26 124.75(19)
C32 C27 C26 118.97(17)
C32 C27 C28 115.84(19)
F6 C28 C27 121.22(19)
F6 C28 C29 117.4(2)
C29 C28 C27 121.4(2)
F7 C29 C28 119.2(3)
F7 C29 C30 120.3(2)
C30 C29 C28 120.5(2)
F8 C30 C29 120.7(2)
F8 C30 C31 119.6(3)
C29 C30 C31 119.7(2)
F9 C31 C30 120.4(2)
F9 C31 C32 120.5(2)
C30 C31 C32 119.1(2)
F10 C32 C27 119.86(18)
F10 C32 C31 116.7(2)
C31 C32 C27 123.4(2)

loop_
_geom_bond_atom_site_label_1
_geom_bond_atom_site_label_2
_geom_bond_distance
Cl1 C9 1.7861(19)
Cl2 C9 1.776(2)
F1 C12 1.339(2)
F2 C13 1.344(2)
F3 C14 1.336(2)
F4 C15 1.338(2)
F5 C16 1.342(2)
O1 C8 1.206(2)
O2 C10 1.414(2)
O2 H2 0.85(3)
C1 H1A 0.9800
C1 H1B 0.9800
C1 H1C 0.9800
C1 C2 1.506(3)
C2 C3 1.385(3)
C2 C7 1.391(3)
C3 H3 0.9500
C3 C4 1.382(3)
C4 H4 0.9500
C4 C5 1.395(3)
C5 C6 1.391(3)
C5 C8 1.486(3)
C6 H6 0.9500
C6 C7 1.383(3)
C7 H7 0.9500
C8 C9 1.559(3)
C9 C10 1.544(3)
C10 H10 1.0000
C10 C11 1.520(3)
C11 C12 1.388(3)
C11 C16 1.389(3)
C12 C13 1.378(3)
C13 C14 1.367(3)
C14 C15 1.375(3)
C15 C16 1.378(3)
Cl3 C25 1.785(2)
Cl4 C25 1.773(2)
F6 C28 1.334(3)
F7 C29 1.344(3)
F8 C30 1.338(3)
F9 C31 1.342(3)
F10 C32 1.345(2)
O3 C24 1.207(2)
O4 C26 1.414(2)
O4 H4A 0.82(3)
C17 H17A 0.9800
C17 H17B 0.9800
C17 H17C 0.9800
C17 C18 1.506(3)
C18 C19 1.391(3)
C18 C23 1.386(3)
C19 H19 0.9500
C19 C20 1.382(3)
C20 H20 0.9500
C20 C21 1.395(3)
C21 C22 1.390(3)
C21 C24 1.481(3)
C22 H22 0.9500
C22 C23 1.385(3)
C23 H23 0.9500
C24 C25 1.560(3)
C25 C26 1.542(3)
C26 H26 1.0000
C26 C27 1.515(3)
C27 C28 1.390(3)
C27 C32 1.384(3)
C28 C29 1.385(3)
C29 C30 1.364(4)
C30 C31 1.374(4)
C31 C32 1.373(3)

loop_
_geom_hbond_atom_site_label_D
_geom_hbond_atom_site_label_H
_geom_hbond_atom_site_label_A
_geom_hbond_distance_DH
_geom_hbond_distance_HA
_geom_hbond_distance_DA
_geom_hbond_angle_DHA
_geom_hbond_site_symmetry_A
O4 H4A O2 0.82(3) 1.95(3) 2.765(2) 174(3) 2_655
O2 H2 Cl4 0.85(3) 2.96(3) 3.4372(16) 117(2) .
O2 H2 O4 0.85(3) 1.92(3) 2.742(2) 161(3) .

loop_
_geom_torsion_atom_site_label_1
_geom_torsion_atom_site_label_2
_geom_torsion_atom_site_label_3
_geom_torsion_atom_site_label_4
_geom_torsion
Cl1 C9 C10 O2 175.49(13)
Cl1 C9 C10 C11 -61.54(18)
Cl2 C9 C10 O2 -65.18(17)
Cl2 C9 C10 C11 57.80(18)
F1 C12 C13 F2 1.2(3)
F1 C12 C13 C14 -179.13(18)
F2 C13 C14 F3 -0.7(3)
F2 C13 C14 C15 179.34(18)
F3 C14 C15 F4 1.2(3)
F3 C14 C15 C16 -178.89(19)
F4 C15 C16 F5 -3.3(3)
F4 C15 C16 C11 178.65(19)
O1 C8 C9 Cl1 -104.37(18)
O1 C8 C9 Cl2 136.60(17)
O1 C8 C9 C10 13.8(2)
O2 C10 C11 C12 34.2(3)
O2 C10 C11 C16 -142.55(18)
C1 C2 C3 C4 178.89(19)
C1 C2 C7 C6 -178.6(2)
C2 C3 C4 C5 -0.1(3)
C3 C2 C7 C6 1.0(3)
C3 C4 C5 C6 0.5(3)
C3 C4 C5 C8 178.19(18)
C4 C5 C6 C7 -0.2(3)
C4 C5 C8 O1 -18.5(3)
C4 C5 C8 C9 161.84(17)
C5 C6 C7 C2 -0.6(3)
C5 C8 C9 Cl1 75.3(2)
C5 C8 C9 Cl2 -43.7(2)
C5 C8 C9 C10 -166.57(17)
C6 C5 C8 O1 159.0(2)
C6 C5 C8 C9 -20.6(3)
C7 C2 C3 C4 -0.7(3)
C8 C5 C6 C7 -177.7(2)
C8 C9 C10 O2 58.4(2)
C8 C9 C10 C11 -178.60(15)
C9 C10 C11 C12 -88.9(2)
C9 C10 C11 C16 94.4(2)
C10 C11 C12 F1 2.1(3)
C10 C11 C12 C13 -176.68(19)
C10 C11 C16 F5 -0.4(3)
C10 C11 C16 C15 177.60(19)
C11 C12 C13 F2 -179.97(18)
C11 C12 C13 C14 -0.3(3)
C12 C11 C16 F5 -177.32(18)
C12 C11 C16 C15 0.6(3)
C12 C13 C14 F3 179.65(18)
C12 C13 C14 C15 -0.3(3)
C13 C14 C15 F4 -178.84(19)
C13 C14 C15 C16 1.1(3)
C14 C15 C16 F5 176.72(19)
C14 C15 C16 C11 -1.3(3)
C16 C11 C12 F1 178.93(18)
C16 C11 C12 C13 0.2(3)
Cl3 C25 C26 O4 177.47(13)
Cl3 C25 C26 C27 52.56(19)
Cl4 C25 C26 O4 57.50(18)
Cl4 C25 C26 C27 -67.42(19)
F6 C28 C29 F7 -2.9(3)
F6 C28 C29 C30 176.88(19)
F7 C29 C30 F8 1.8(3)
F7 C29 C30 C31 -178.83(19)
F8 C30 C31 F9 1.5(3)
F8 C30 C31 C32 179.83(19)
F9 C31 C32 F10 -0.4(3)
F9 C31 C32 C27 176.71(18)
O3 C24 C25 Cl3 105.43(19)
O3 C24 C25 Cl4 -135.25(17)
O3 C24 C25 C26 -11.6(2)
O4 C26 C27 C28 -39.1(3)
O4 C26 C27 C32 133.04(18)
C17 C18 C19 C20 179.4(2)
C17 C18 C23 C22 179.8(2)
C18 C19 C20 C21 1.1(4)
C19 C18 C23 C22 -0.4(3)
C19 C20 C21 C22 -1.0(3)
C19 C20 C21 C24 175.8(2)
C20 C21 C22 C23 0.2(3)
C20 C21 C24 O3 -159.0(2)
C20 C21 C24 C25 20.9(3)
C21 C22 C23 C18 0.5(3)
C21 C24 C25 Cl3 -74.5(2)
C21 C24 C25 Cl4 44.9(2)
C21 C24 C25 C26 168.47(17)
C22 C21 C24 O3 17.8(3)
C22 C21 C24 C25 -162.28(18)
C23 C18 C19 C20 -0.4(3)
C24 C21 C22 C23 -176.83(18)
C24 C25 C26 O4 -65.9(2)
C24 C25 C26 C27 169.22(16)
C25 C26 C27 C28 85.6(2)
C25 C26 C27 C32 -102.3(2)
C26 C27 C28 F6 -5.6(3)
C26 C27 C28 C29 173.31(19)
C26 C27 C32 F10 5.1(3)
C26 C27 C32 C31 -171.93(18)
C27 C28 C29 F7 178.07(18)
C27 C28 C29 C30 -2.1(3)
C28 C27 C32 F10 177.91(17)
C28 C27 C32 C31 0.9(3)
C28 C29 C30 F8 -178.04(19)
C28 C29 C30 C31 1.4(3)
C29 C30 C31 F9 -177.86(19)
C29 C30 C31 C32 0.4(3)
C30 C31 C32 F10 -178.74(18)
C30 C31 C32 C27 -1.6(3)
C32 C27 C28 F6 -177.96(18)
C32 C27 C28 C29 1.0(3)
